data_8100974
loop_
_publ_author_name
'Shoja, M.'

_publ_section_title
;
Crystal structure of 2',4'-dimethoxy-3-hydroxyflavone, C~17~H~14~O~5~
;
_journal_issue 2
_journal_name_full 'Zeitschrift f\"ur Kristallographie - New Crystal Structures'
_journal_page_first 303
_journal_page_last 304
_journal_volume 216
_journal_year 2001
_chemical_formula_sum 'C17 H14 O5'
_chemical_formula_weight 298.30
_chemical_melting_point 476.0(10)
_space_group_IT_number 2
_space_group_name_Hall '-P 1'
_space_group_name_H-M_alt 'P -1'
_symmetry_cell_setting triclinic
_symmetry_space_group_name_Hall '-P 1'
_symmetry_space_group_name_H-M 'P -1'
_cell_angle_alpha 107.695(10)
_cell_angle_beta 100.064(10)
_cell_angle_gamma 108.766(10)
_cell_formula_units_Z 2
_cell_length_a 7.377(3)
_cell_length_b 9.619(3)
_cell_length_c 11.901(3)
_cell_measurement_temperature 293
_cell_volume 726.2(4)
_diffrn_ambient_temperature 293
_exptl_crystal_density_diffrn 1.599
_refine_ls_R_factor_obs .037
_refine_ls_wR_factor_obs .039
_cod_depositor_comments
;
The following automatic conversions were performed:

'_chemical_melting_point' value '475-477 K' was changed to
'476.0(10)' - the average value was taken and precision was
estimated.

Automatic conversion script
Id: cif_fix_values 1646 2011-03-28 12:23:43Z adriana 
;
_cod_original_sg_symbol_H-M P-1
_cod_database_code 8100974

loop_
_symmetry_equiv_pos_as_xyz
+x,+y,+z
-x,-y,-z

loop_
_atom_site_aniso_label
_atom_site_aniso_U_11
_atom_site_aniso_U_22
_atom_site_aniso_U_33
_atom_site_aniso_U_12
_atom_site_aniso_U_13
_atom_site_aniso_U_23
O1 .0548(11) .0394(9) .0461(10) .0207(8) .0278(8) .0218(8)
C3 .0415(13) .0370(13) .0398(13) .0178(11) .0158(11) .0200(11)
C4 .0380(13) .0415(13) .0410(13) .0177(11) .0160(11) .0198(11)
O3 .0609(12) .0451(10) .0578(12) .0292(9) .0355(10) .0315(9)
C10 .0390(13) .0386(13) .0471(14) .0169(11) .0171(11) .0201(11)
C2 .0411(13) .0371(13) .0373(13) .0162(11) .0137(11) .0168(10)
C9 .0427(13) .0362(13) .0432(14) .0159(11) .0148(11) .0166(11)
O4 .0617(12) .0513(11) .0618(12) .0288(9) .0396(10) .0313(9)
C1' .0419(13) .0378(13) .0405(13) .0170(11) .0193(11) .0186(11)
C5 .0552(17) .0479(16) .0689(19) .0281(13) .0328(15) .0283(14)
C4' .0509(15) .0414(14) .0545(16) .0220(12) .0271(13) .0198(12)
C2' .0389(13) .0385(13) .0413(14) .0136(11) .0149(11) .0175(11)
C8 .0585(17) .0444(15) .0591(17) .0185(13) .0278(15) .0283(13)
O2' .0474(10) .0598(12) .0433(10) .0268(9) .0084(8) .0165(9)
O4' .0730(14) .0630(13) .0678(13) .0443(11) .0311(11) .0187(10)
C3' .0514(16) .0432(14) .0389(14) .0183(12) .0155(12) .0114(12)
C5' .0487(15) .0525(16) .0541(16) .0266(13) .0197(13) .0274(13)
C6 .066(2) .0470(17) .090(2) .0313(15) .0381(18) .0330(16)
C7 .066(2) .0441(16) .084(2) .0234(14) .0323(17) .0379(16)
C6' .0516(15) .0493(15) .0392(14) .0229(12) .0172(12) .0203(12)
C22' .058(2) .063(2) .0478(17) .0190(16) .0038(15) .0167(15)
C44' .076(3) .069(2) .098(3) .047(2) .044(2) .035(2)

loop_
_atom_site_label
_atom_site_fract_x
_atom_site_fract_y
_atom_site_fract_z
_atom_site_U_iso_or_equiv
_atom_site_thermal_displace_type
_atom_site_calc_flag
_atom_site_calc_attached_atom
_atom_site_symmetry_multiplicity
_atom_site_Wyckoff_symbol
O1 .5924(3) .77064(19) .23804(15) .0431(7) Uani ? ? 2 i
C3 .7474(3) .9243(3) .1317(2) .0370(9) Uani ? ? 2 i
C4 .8115(3) .8040(3) .0678(2) .0381(9) Uani ? ? 2 i
O3 .7973(3) 1.0614(2) .11098(17) .0470(8) Uani ? ? 2 i
C10 .7548(3) .6627(3) .0968(2) .0397(9) Uani ? ? 2 i
C2 .6417(3) .9051(3) .2118(2) .0375(9) Uani ? ? 2 i
C9 .6521(4) .6537(3) .1835(2) .0401(9) Uani ? ? 2 i
O4 .9101(3) .8232(2) -.00481(17) .0512(8) Uani ? ? 2 i
C1' .5630(3) 1.0173(3) .2779(2) .0379(9) Uani ? ? 2 i
C5 .8053(4) .5350(3) .0418(3) .0518(12) Uani ? ? 2 i
C4' .4038(4) 1.2211(3) .4030(2) .0460(10) Uani ? ? 2 i
C2' .6401(3) 1.0970(3) .4072(2) .0391(9) Uani ? ? 2 i
C8 .6077(4) .5247(3) .2197(3) .0510(11) Uani ? ? 2 i
O2' .7937(3) 1.0662(2) .46177(16) .0503(8) Uani ? ? 2 i
O4' .3358(3) 1.3216(2) .47428(18) .0635(9) Uani ? ? 2 i
C3' .5602(4) 1.1972(3) .4689(3) .0455(10) Uani ? ? 2 i
C5' .3282(4) 1.1465(3) .2752(3) .0477(11) Uani ? ? 2 i
C6 .7612(5) .4077(3) .0767(3) .0617(14) Uani ? ? 2 i
C7 .6659(5) .4053(3) .1675(3) .0596(13) Uani ? ? 2 i
C6' .4093(4) 1.0448(3) .2145(2) .0446(10) Uani ? ? 2 i
C22' .8895(5) 1.1511(4) .5923(3) .0604(13) Uani ? ? 2 i
C44' .1777(6) 1.3524(5) .4125(4) .0729(18) Uani ? ? 2 i
H6' .355(3) .987(3) .122(2) .044(7) Uiso ? ? 2 i
H3' .608(4) 1.246(3) .550(3) .059(8) Uiso ? ? 2 i
H8 .547(4) .529(3) .285(2) .063(8) Uiso ? ? 2 i
H5' .220(4) 1.160(3) .225(2) .053(7) Uiso ? ? 2 i
H5 .862(4) .538(3) -.027(2) .061(8) Uiso ? ? 2 i
H7 .639(4) .320(3) .191(3) .074(9) Uiso ? ? 2 i
H3 .875(4) 1.061(3) .072(3) .063(9) Uiso ? ? 2 i
H6 .791(4) .314(3) .036(3) .077(9) Uiso ? ? 2 i
H21' .943(4) 1.268(4) .615(3) .068(9) Uiso ? ? 2 i
H22' .791(4) 1.133(3) .639(3) .070(9) Uiso ? ? 2 i
H23' 1.001(5) 1.118(4) .621(3) .094(11) Uiso ? ? 2 i
H41' .209(5) 1.394(4) .350(3) .085(10) Uiso ? ? 2 i
H42' .050(5) 1.257(4) .367(3) .087(11) Uiso ? ? 2 i
H43' .169(5) 1.430(4) .479(3) .109(12) Uiso ? ? 2 i

loop_
_geom_bond_atom_site_label_1
_geom_bond_atom_site_label_2
_geom_bond_distance
_geom_bond_site_symmetry_1
_geom_bond_site_symmetry_2
_geom_bond_publ_flag
O1 C2 1.373(3) . . ?
O1 C9 1.362(3) . . ?
C3 C4 1.443(4) . . ?
C3 O3 1.361(3) . . ?
C3 C2 1.350(4) . . ?
C4 C10 1.453(4) . . ?
C4 O4 1.241(3) . . ?
O3 H3 .80(3) . . ?
C10 C9 1.390(4) . . ?
C10 C5 1.403(4) . . ?
C2 C1' 1.473(4) . . ?
C9 C8 1.395(4) . . ?
C1' C2' 1.406(3) . . ?
C1' C6' 1.392(4) . . ?
C5 C6 1.370(5) . . ?
C5 H5 .99(3) . . ?
C4' O4' 1.366(4) . . ?
C4' C3' 1.402(4) . . ?
C4' C5' 1.385(4) . . ?
C2' O2' 1.367(4) . . ?
C2' C3' 1.379(4) . . ?
C8 C7 1.367(5) . . ?
C8 H8 .96(3) . . ?
O2' C22' 1.433(3) . . ?
O4' C44' 1.430(6) . . ?
C3' H3' .88(3) . . ?
C5' C6' 1.392(5) . . ?
C5' H5' .98(3) . . ?
C6 C7 1.390(5) . . ?
C6 H6 1.00(3) . . ?
C7 H7 .92(4) . . ?
C6' H6' 1.00(2) . . ?
C22' H21' .99(3) . . ?
C22' H22' 1.00(3) . . ?
C22' H23' 1.02(4) . . ?
C44' H41' .98(4) . . ?
C44' H42' .99(3) . . ?
C44' H43' .93(4) . . ?
